data_4322351
loop_
_publ_author_name
'Li-Min Zheng'
'Hui-Hua Song'
'Chun-Ying Duan'
Xin

_publ_section_title
;
 Template-Directed One- and Two-Dimensional Copper(II) Diphosphonates:
 Structures and Characterizations of (NH4)2Cu3(hedp)2(H2O)4,
 [NH3(CH2)4NH3]Cu3(hedp)2.2H2O, and [NH2(C2H4)2NH2]Cu3(hedp)2 (hedp =
 1-Hydroxyethylidenediphosphonate)
;
_journal_name_full 'Inorganic Chemistry'
_journal_page_first 5061
_journal_page_last 5066
_journal_paper_doi 10.1021/ic990481r
_journal_volume 38
_journal_year 1999
_chemical_formula_sum 'C8 H20 Cu3 N2 O14 P4'
_chemical_formula_weight 682.76
_chemical_name_systematic
; 
 ? 
;
_space_group_IT_number 2
_symmetry_cell_setting triclinic
_symmetry_space_group_name_Hall '-P 1'
_symmetry_space_group_name_H-M 'P -1'
_atom_sites_solution_hydrogens difmap
_atom_sites_solution_primary direct
_atom_sites_solution_secondary difmap
_audit_creation_method SHELXL
_cell_angle_alpha 112.611(13)
_cell_angle_beta 90.819(8)
_cell_angle_gamma 92.824(7)
_cell_formula_units_Z 1
_cell_length_a 7.0155(6)
_cell_length_b 8.0904(9)
_cell_length_c 9.2644(11)
_cell_measurement_reflns_used 31
_cell_measurement_temperature 293(2)
_cell_measurement_theta_max 13.83
_cell_measurement_theta_min 8.77
_cell_volume 484.51(10)
_computing_cell_refinement 'Siemens XSCANS'
_computing_data_collection 'Siemens XSCANS'
_computing_data_reduction 'Siemens SHELXTL'
_computing_molecular_graphics 'Siemens SHELXTL'
_computing_publication_material 'Siemens SHELXTL'
_computing_structure_refinement 'Siemens SHELXTL'
_computing_structure_solution 'Siemens SHELXTL'
_diffrn_ambient_temperature 293(2)
_diffrn_measurement_device 'Siemens P4'
_diffrn_measurement_method '2\q/\w scans'
_diffrn_radiation_monochromator graphite
_diffrn_radiation_source 'fine-focus sealed tube'
_diffrn_radiation_type MoK\a
_diffrn_radiation_wavelength 0.71073
_diffrn_reflns_av_R_equivalents 0.0189
_diffrn_reflns_av_sigmaI/netI 0.0226
_diffrn_reflns_limit_h_max 9
_diffrn_reflns_limit_h_min -1
_diffrn_reflns_limit_k_max 9
_diffrn_reflns_limit_k_min -9
_diffrn_reflns_limit_l_max 12
_diffrn_reflns_limit_l_min -12
_diffrn_reflns_number 2648
_diffrn_reflns_theta_max 27.49
_diffrn_reflns_theta_min 2.73
_diffrn_standards_decay_% 4.83
_diffrn_standards_interval_count 97
_diffrn_standards_number 3
_exptl_absorpt_coefficient_mu 3.669
_exptl_absorpt_correction_T_max 0.5098
_exptl_absorpt_correction_T_min 0.3150
_exptl_absorpt_correction_type 'empirical psi-scan'
_exptl_crystal_colour 'blue                 '
_exptl_crystal_density_diffrn 2.340
_exptl_crystal_description 'block                 '
_exptl_crystal_F_000 341
_exptl_crystal_size_max 0.5
_exptl_crystal_size_mid 0.5
_exptl_crystal_size_min 0.3
_refine_diff_density_max 0.511
_refine_diff_density_min -1.175
_refine_diff_density_rms 0.107
_refine_ls_extinction_coef 0.0474(50)
_refine_ls_extinction_expression Fc^*^=kFc[1+0.001xFc^2^\l^3^/sin(2\q)]^-1/4^
_refine_ls_extinction_method SHELXL
_refine_ls_goodness_of_fit_all 1.073
_refine_ls_goodness_of_fit_obs 1.086
_refine_ls_hydrogen_treatment refall
_refine_ls_matrix_type full
_refine_ls_number_parameters 183
_refine_ls_number_reflns 2139
_refine_ls_number_restraints 0
_refine_ls_restrained_S_all 1.073
_refine_ls_restrained_S_obs 1.086
_refine_ls_R_factor_all 0.0308
_refine_ls_R_factor_obs 0.0297
_refine_ls_shift/esd_max 0.000
_refine_ls_shift/esd_mean 0.000
_refine_ls_structure_factor_coef Fsqd
_refine_ls_weighting_details 'w=1/[\s^2^(Fo^2^)+(0.0512P)^2^+0.6758P] where P=(Fo^2^+2Fc^2^)/3'
_refine_ls_weighting_scheme calc
_refine_ls_wR_factor_all 0.0849
_refine_ls_wR_factor_obs 0.0839
_reflns_number_observed 2047
_reflns_number_total 2139
_reflns_observed_criterion >2sigma(I)
_cod_data_source_file ic990481r_3.cif
_cod_data_source_block (H2pip)cu3(hedp)2
_cod_depositor_comments
;
The following automatic conversions were performed:

'_refine_ls_weighting_scheme' value 'calc
w=1/[\s^2^(Fo^2^)+(0.0512P)^2^+0.6758P] where P=(Fo^2^+2Fc^2^)/3' was
changed to 'calc'. New tag '_refine_ls_weighting_details' was
created. The value of the new tag was set to
'w=1/[\s^2^(Fo^2^)+(0.0512P)^2^+0.6758P] where P=(Fo^2^+2Fc^2^)/3'.

Automatic conversion script
Id: cif_fix_values 3143 2015-03-26 13:38:13Z robertas 
;
_cod_original_cell_volume 484.51(9)
_cod_original_sg_symbol_H-M 'P -1 '
_cod_database_code 4322351

loop_
_symmetry_equiv_pos_as_xyz
'x, y, z'
'-x, -y, -z'

loop_
_atom_site_aniso_label
_atom_site_aniso_U_11
_atom_site_aniso_U_22
_atom_site_aniso_U_33
_atom_site_aniso_U_23
_atom_site_aniso_U_13
_atom_site_aniso_U_12
Cu1 0.0213(3) 0.0109(2) 0.0122(2) 0.0039(2) 0.0010(2) 0.0024(2)
Cu2 0.0174(2) 0.0097(2) 0.0148(2) 0.00517(14) 0.00291(12) 0.00145(12)
P1 0.0173(3) 0.0094(3) 0.0138(3) 0.0044(2) 0.0020(2) 0.0019(2)
P2 0.0183(3) 0.0092(3) 0.0129(3) 0.0045(2) 0.0019(2) 0.0006(2)
O1 0.0265(10) 0.0141(9) 0.0139(9) 0.0044(7) 0.0006(7) 0.0061(7)
O3 0.0211(9) 0.0142(9) 0.0194(9) 0.0092(7) 0.0040(7) 0.0039(7)
O2 0.0168(9) 0.0129(9) 0.0217(10) 0.0039(7) 0.0024(7) 0.0009(7)
O4 0.0292(10) 0.0128(9) 0.0134(9) 0.0041(7) 0.0003(7) -0.0008(7)
O6 0.0262(10) 0.0105(9) 0.0173(9) 0.0045(7) 0.0055(7) -0.0004(7)
O5 0.0186(9) 0.0137(9) 0.0191(9) 0.0078(7) 0.0031(7) 0.0024(7)
O7 0.0404(12) 0.0147(10) 0.0149(10) 0.0041(8) 0.0014(8) 0.0055(9)
C1 0.0189(12) 0.0124(12) 0.0149(12) 0.0047(9) 0.0011(9) 0.0006(9)
C2 0.0180(13) 0.022(2) 0.038(2) 0.0128(14) -0.0012(12) 0.0002(11)
N1 0.0302(13) 0.0220(13) 0.0218(12) 0.0111(10) 0.0118(10) 0.0106(11)
C3 0.034(2) 0.0173(14) 0.028(2) 0.0052(12) 0.0077(12) 0.0058(12)
C4 0.029(2) 0.028(2) 0.028(2) 0.0104(13) 0.0049(12) 0.0070(13)

loop_
_atom_site_label
_atom_site_type_symbol
_atom_site_fract_x
_atom_site_fract_y
_atom_site_fract_z
_atom_site_U_iso_or_equiv
_atom_site_thermal_displace_type
_atom_site_occupancy
_atom_site_calc_flag
_atom_site_refinement_flags
_atom_site_disorder_group
Cu1 Cu 1.0000 0.5000 1.0000 0.0149(2) Uani 1 d S .
Cu2 Cu 1.14460(4) 0.26335(4) 0.49718(4) 0.01378(15) Uani 1 d . .
P1 P 0.86280(9) 0.50291(8) 0.69649(7) 0.0134(2) Uani 1 d . .
P2 P 0.89967(9) 0.14963(8) 0.71474(7) 0.0134(2) Uani 1 d . .
O1 O 0.8352(3) 0.5807(3) 0.8748(2) 0.0183(4) Uani 1 d . .
O3 O 0.7531(3) 0.6119(3) 0.6263(2) 0.0173(4) Uani 1 d . .
O2 O 1.0729(3) 0.4861(2) 0.6591(2) 0.0180(4) Uani 1 d . .
O4 O 0.9044(3) 0.2517(3) 0.8912(2) 0.0188(4) Uani 1 d . .
O6 O 0.8013(3) -0.0370(2) 0.6743(2) 0.0183(4) Uani 1 d . .
O5 O 1.0971(3) 0.1399(2) 0.6424(2) 0.0166(4) Uani 1 d . .
O7 O 0.7848(3) 0.1984(3) 0.4575(2) 0.0237(4) Uani 1 d . .
H7O H 0.8004(55) 0.0916(58) 0.4243(45) 0.024(9) Uiso 1 d . .
C1 C 0.7568(4) 0.2721(3) 0.6249(3) 0.0156(5) Uani 1 d . .
C2 C 0.5457(4) 0.2691(5) 0.6604(4) 0.0261(6) Uani 1 d . .
H2B H 0.5428(57) 0.3286(55) 0.7733(51) 0.031(10) Uiso 1 d . .
H2A H 0.5087(73) 0.1613(71) 0.6253(59) 0.053(14) Uiso 1 d . .
H2C H 0.4878(74) 0.3556(72) 0.6249(63) 0.058(14) Uiso 1 d . .
N1 N 0.6503(4) 0.8860(4) 0.9261(3) 0.0234(5) Uani 1 d . .
H1NA H 0.6905(50) 0.9288(47) 0.8625(43) 0.018(8) Uiso 1 d . .
H1NB H 0.7264(66) 0.7885(64) 0.9193(53) 0.043(12) Uiso 1 d . .
C3 C 0.4460(5) 0.8201(4) 0.8900(4) 0.0271(6) Uani 1 d . .
H3A H 0.4157(54) 0.7620(52) 0.9576(46) 0.027(9) Uiso 1 d . .
H3B H 0.4317(55) 0.7450(55) 0.7957(49) 0.027(10) Uiso 1 d . .
C4 C 0.3187(5) 0.9729(5) 0.9138(4) 0.0284(7) Uani 1 d . .
H4A H 0.3433(51) 1.0237(48) 0.8444(43) 0.018(8) Uiso 1 d . .
H4B H 0.1961(65) 0.9418(56) 0.9097(49) 0.034(11) Uiso 1 d . .

loop_
_atom_type_symbol
_atom_type_description
_atom_type_scat_dispersion_real
_atom_type_scat_dispersion_imag
_atom_type_scat_source
C C 0.0033 0.0016 'International Tables Vol C Tables 4.2.6.8 and 6.1.1.4'
H H 0.0000 0.0000 'International Tables Vol C Tables 4.2.6.8 and 6.1.1.4'
N N 0.0061 0.0033 'International Tables Vol C Tables 4.2.6.8 and 6.1.1.4'
O O 0.0106 0.0060 'International Tables Vol C Tables 4.2.6.8 and 6.1.1.4'
P P 0.1023 0.0942 'International Tables Vol C Tables 4.2.6.8 and 6.1.1.4'
Cu Cu 0.3201 1.2651 'International Tables Vol C Tables 4.2.6.8 and 6.1.1.4'

loop_
_geom_angle_atom_site_label_1
_geom_angle_atom_site_label_2
_geom_angle_atom_site_label_3
_geom_angle
_geom_angle_site_symmetry_1
_geom_angle_site_symmetry_3
_geom_angle_publ_flag
O1 Cu1 O1 180.0 . 2_767 ?
O1 Cu1 O4 92.00(8) . . ?
O1 Cu1 O4 88.00(8) 2_767 . ?
O1 Cu1 O4 88.00(8) . 2_767 ?
O1 Cu1 O4 92.00(8) 2_767 2_767 ?
O4 Cu1 O4 180.0 . 2_767 ?
O3 Cu2 O2 91.68(8) 2_766 . ?
O3 Cu2 O6 88.17(8) 2_766 2_756 ?
O2 Cu2 O6 175.76(8) . 2_756 ?
O3 Cu2 O5 167.50(8) 2_766 . ?
O2 Cu2 O5 89.24(8) . . ?
O6 Cu2 O5 91.82(8) 2_756 . ?
O3 P1 O2 115.94(11) . . ?
O3 P1 O1 108.07(11) . . ?
O2 P1 O1 111.40(11) . . ?
O3 P1 C1 109.71(12) . . ?
O2 P1 C1 105.68(11) . . ?
O1 P1 C1 105.52(11) . . ?
O4 P2 O6 109.18(11) . . ?
O4 P2 O5 113.68(11) . . ?
O6 P2 O5 112.01(11) . . ?
O4 P2 C1 108.15(12) . . ?
O6 P2 C1 108.35(12) . . ?
O5 P2 C1 105.21(11) . . ?
P1 O1 Cu1 116.91(11) . . ?
P1 O3 Cu2 126.42(12) . 2_766 ?
P1 O2 Cu2 117.31(11) . . ?
P2 O4 Cu1 124.98(12) . . ?
P2 O6 Cu2 128.18(12) . 2_756 ?
P2 O5 Cu2 118.63(11) . . ?
O7 C1 C2 111.3(2) . . ?
O7 C1 P1 105.5(2) . . ?
C2 C1 P1 111.2(2) . . ?
O7 C1 P2 108.4(2) . . ?
C2 C1 P2 113.4(2) . . ?
P1 C1 P2 106.71(13) . . ?
C4 N1 C3 112.5(2) 2_677 . ?
N1 C3 C4 111.2(3) . . ?
N1 C4 C3 110.8(3) 2_677 . ?

loop_
_geom_bond_atom_site_label_1
_geom_bond_atom_site_label_2
_geom_bond_distance
_geom_bond_site_symmetry_2
_geom_bond_publ_flag
Cu1 O1 1.931(2) . ?
Cu1 O1 1.931(2) 2_767 ?
Cu1 O4 1.948(2) . ?
Cu1 O4 1.948(2) 2_767 ?
Cu2 O3 1.919(2) 2_766 ?
Cu2 O2 1.945(2) . ?
Cu2 O6 1.967(2) 2_756 ?
Cu2 O5 1.983(2) . ?
P1 O3 1.512(2) . ?
P1 O2 1.520(2) . ?
P1 O1 1.544(2) . ?
P1 C1 1.837(3) . ?
P2 O4 1.521(2) . ?
P2 O6 1.533(2) . ?
P2 O5 1.540(2) . ?
P2 C1 1.841(3) . ?
O3 Cu2 1.919(2) 2_766 ?
O6 Cu2 1.967(2) 2_756 ?
O7 C1 1.452(3) . ?
C1 C2 1.523(4) . ?
N1 C4 1.488(4) 2_677 ?
N1 C3 1.492(4) . ?
C3 C4 1.510(4) . ?
C4 N1 1.488(4) 2_677 ?
